data_2215381
loop_
_publ_author_name
'Ke-Wei Lei'
'Hai-Mei Feng'
'Feng-Qing Li'

_publ_section_title
;
 3-Hydroxy-<i>N</i>'-phenylnaphthalene-2-carbohydrazide
;
_journal_coeditor_code BT2506
_journal_issue 10
_journal_name_full 'Acta Crystallographica Section E'
_journal_page_first o4153
_journal_page_last o4153
_journal_paper_doi 10.1107/S1600536807045497
_journal_volume 63
_journal_year 2007
_chemical_formula_moiety 'C18 H14 N2 O3'
_chemical_formula_sum 'C18 H14 N2 O3'
_chemical_formula_weight 306.31
_chemical_melting_point 221(2)
_chemical_name_systematic
;
3-Hydroxy-N'-phenylnaphthalene-2-carbohydrazide
;
_space_group_IT_number 14
_symmetry_cell_setting monoclinic
_symmetry_space_group_name_Hall '-P 2ybc'
_symmetry_space_group_name_H-M 'P 1 21/c 1'
_atom_sites_solution_hydrogens geom
_atom_sites_solution_primary direct
_atom_sites_solution_secondary difmap
_audit_creation_method SHELXL-97
_cell_angle_alpha 90.00
_cell_angle_beta 91.61(3)
_cell_angle_gamma 90.00
_cell_formula_units_Z 4
_cell_length_a 4.8473(10)
_cell_length_b 33.907(7)
_cell_length_c 8.9148(18)
_cell_measurement_reflns_used 8325
_cell_measurement_temperature 273(2)
_cell_measurement_theta_max 27.59
_cell_measurement_theta_min 6.01
_cell_volume 1464.6(5)
_computing_cell_refinement 'SMART (Bruker, 1998)'
_computing_data_collection 'SMART (Bruker, 1998)'
_computing_data_reduction 'SAINT (Bruker, 1998)'
_computing_molecular_graphics 'SHELXTL (Bruker, 1998)'
_computing_publication_material 'SHELXTL (Bruker, 1998)'
_computing_structure_refinement 'SHELXL97 (Sheldrick, 1997)'
_computing_structure_solution 'SHELXS97 (Sheldrick, 1997)'
_diffrn_ambient_temperature 273(2)
_diffrn_detector_area_resol_mean 0
_diffrn_measured_fraction_theta_full 0.981
_diffrn_measured_fraction_theta_max 0.981
_diffrn_measurement_device_type 'Rigaku R-AXIS RAPID'
_diffrn_measurement_method \w
_diffrn_radiation_monochromator graphite
_diffrn_radiation_source 'fine-focus sealed tube'
_diffrn_radiation_type MoK\a
_diffrn_radiation_wavelength 0.71073
_diffrn_reflns_av_R_equivalents 0.0685
_diffrn_reflns_av_sigmaI/netI 0.0529
_diffrn_reflns_limit_h_max 6
_diffrn_reflns_limit_h_min -6
_diffrn_reflns_limit_k_max 44
_diffrn_reflns_limit_k_min -44
_diffrn_reflns_limit_l_max 11
_diffrn_reflns_limit_l_min -11
_diffrn_reflns_number 7743
_diffrn_reflns_theta_full 28.50
_diffrn_reflns_theta_max 27.59
_diffrn_reflns_theta_min 3.32
_diffrn_standards_interval_count 0
_diffrn_standards_interval_time 0
_diffrn_standards_number 0
_exptl_absorpt_coefficient_mu 0.096
_exptl_absorpt_correction_T_max 0.976
_exptl_absorpt_correction_T_min 0.936
_exptl_absorpt_correction_type multi-scan
_exptl_absorpt_process_details '(SADABS; Bruker, 1998)'
_exptl_crystal_colour colourless
_exptl_crystal_density_diffrn 1.389
_exptl_crystal_density_method 'not measured'
_exptl_crystal_description block
_exptl_crystal_F_000 640
_exptl_crystal_size_max 0.570
_exptl_crystal_size_mid 0.390
_exptl_crystal_size_min 0.310
_refine_diff_density_max 0.177
_refine_diff_density_min -0.181
_refine_ls_extinction_method none
_refine_ls_goodness_of_fit_ref 1.032
_refine_ls_hydrogen_treatment constr
_refine_ls_matrix_type full
_refine_ls_number_parameters 208
_refine_ls_number_reflns 3401
_refine_ls_number_restraints 0
_refine_ls_restrained_S_all 1.032
_refine_ls_R_factor_all 0.0738
_refine_ls_R_factor_gt 0.0544
_refine_ls_shift/su_max 0.001
_refine_ls_shift/su_mean 0.000
_refine_ls_structure_factor_coef Fsqd
_refine_ls_weighting_details 'calc w=1/[\s^2^(Fo^2^)+(0.0502P)^2^+0.5358P] where P=(Fo^2^+2Fc^2^)/3'
_refine_ls_weighting_scheme calc
_refine_ls_wR_factor_gt 0.1109
_refine_ls_wR_factor_ref 0.1169
_reflns_number_gt 2414
_reflns_number_total 3401
_reflns_threshold_expression I>2\s(I)
_cod_data_source_file bt2506.cif
_cod_data_source_block I
_cod_depositor_comments
;
The following automatic conversions were performed:

'_chemical_melting_point' value '219-223' was changed to '221(2)' -
the average value was taken and precision was estimated.

Automatic conversion script
Id: cif_fix_values 1646 2011-03-28 12:23:43Z adriana 

The following automatic conversions were performed:

'_chemical_melting_point' value '219-223' was changed to '221(2)' -
the average value was taken and precision was estimated.

Automatic conversion script
Id: cif_fix_values 1715 2011-07-08 13:25:40Z adriana 
;
_cod_original_sg_symbol_H-M 'P 21/c'
_cod_database_code 2215381
_cod_database_fobs_code 2215381

loop_
_symmetry_equiv_pos_as_xyz
'x, y, z'
'-x, y+1/2, -z+1/2'
'-x, -y, -z'
'x, -y-1/2, z-1/2'

loop_
_atom_site_type_symbol
_atom_site_label
_atom_site_fract_x
_atom_site_fract_y
_atom_site_fract_z
_atom_site_U_iso_or_equiv
_atom_site_adp_type
_atom_site_calc_flag
_atom_site_refinement_flags
_atom_site_occupancy
C C1 0.3553(9) 0.97519(9) 0.8154(4) 0.0902(12) Uani d . 1
H H1B 0.4486 0.9957 0.8639 0.108 Uiso calc R 1
C C2 0.0784(6) 0.91469(9) 0.6775(4) 0.0685(9) Uani d . 1
H H2B -0.0180 0.8943 0.6301 0.082 Uiso calc R 1
C C3 0.0072(7) 0.95336(11) 0.6456(4) 0.0884(11) Uani d . 1
H H3B -0.1360 0.9589 0.5773 0.106 Uiso calc R 1
C C4 0.1484(9) 0.98325(10) 0.7151(5) 0.0905(12) Uani d . 1
H H4A 0.1025 1.0093 0.6935 0.109 Uiso calc R 1
C C5 0.4286(7) 0.93649(8) 0.8464(4) 0.0707(9) Uani d . 1
H H5A 0.5734 0.9311 0.9140 0.085 Uiso calc R 1
C C6 0.2887(5) 0.90608(7) 0.7777(3) 0.0464(7) Uani d . 1
C C7 0.3757(5) 0.86499(7) 0.8103(3) 0.0435(6) Uani d . 1
C C8 0.1220(5) 0.76940(7) 0.7606(3) 0.0403(6) Uani d . 1
C C9 0.2169(5) 0.72870(7) 0.7964(3) 0.0385(6) Uani d . 1
C C10 0.5067(5) 0.68088(7) 0.9256(3) 0.0469(7) Uani d . 1
H H10A 0.6467 0.6752 0.9957 0.056 Uiso calc R 1
C C11 0.4322(5) 0.71903(7) 0.9015(3) 0.0417(6) Uani d . 1
C C12 0.0889(5) 0.69841(7) 0.7208(3) 0.0454(7) Uani d . 1
H H12A -0.0537 0.7044 0.6527 0.054 Uiso calc R 1
C C13 0.1627(5) 0.65876(7) 0.7414(3) 0.0431(6) Uani d . 1
C C14 0.3760(5) 0.64988(7) 0.8464(3) 0.0457(7) Uani d . 1
C C15 0.4518(6) 0.60999(8) 0.8667(4) 0.0624(8) Uani d . 1
H H15A 0.5928 0.6036 0.9353 0.075 Uiso calc R 1
C C16 0.0314(6) 0.62774(8) 0.6613(3) 0.0576(8) Uani d . 1
H H16A -0.1112 0.6333 0.5927 0.069 Uiso calc R 1
C C17 0.1121(6) 0.58983(8) 0.6841(3) 0.0638(8) Uani d . 1
H H17A 0.0261 0.5696 0.6299 0.077 Uiso calc R 1
C C18 0.3226(6) 0.58093(8) 0.7879(4) 0.0673(9) Uani d . 1
H H18A 0.3750 0.5548 0.8033 0.081 Uiso calc R 1
O O1 0.6144(3) 0.85645(5) 0.8467(2) 0.0635(6) Uani d . 1
O O2 -0.0689(4) 0.77662(5) 0.6712(2) 0.0607(6) Uani d . 1
O O3 0.5609(3) 0.74934(5) 0.9766(2) 0.0548(5) Uani d . 1
H H3A 0.6758 0.7404 1.0367 0.082 Uiso calc R 1
N N1 0.1807(4) 0.83749(6) 0.7983(2) 0.0471(6) Uani d . 1
H H1A 0.0145 0.8436 0.7710 0.056 Uiso calc R 1
N N2 0.2512(4) 0.79894(6) 0.8305(2) 0.0474(6) Uani d . 1
H H2A 0.3797 0.7940 0.8963 0.057 Uiso calc R 1

loop_
_atom_site_aniso_label
_atom_site_aniso_U_11
_atom_site_aniso_U_22
_atom_site_aniso_U_33
_atom_site_aniso_U_12
_atom_site_aniso_U_13
_atom_site_aniso_U_23
C1 0.135(3) 0.045(2) 0.090(3) -0.012(2) 0.001(3) -0.0035(19)
C2 0.0663(19) 0.0537(18) 0.085(2) -0.0009(15) -0.0127(18) 0.0181(16)
C3 0.086(2) 0.068(2) 0.110(3) 0.012(2) -0.015(2) 0.032(2)
C4 0.119(3) 0.054(2) 0.100(3) 0.021(2) 0.020(3) 0.020(2)
C5 0.083(2) 0.0514(19) 0.077(2) -0.0081(17) -0.0127(18) 0.0005(16)
C6 0.0409(15) 0.0427(15) 0.0557(18) 0.0002(12) 0.0008(14) 0.0035(13)
C7 0.0352(15) 0.0459(15) 0.0488(16) -0.0003(13) -0.0062(12) -0.0019(12)
C8 0.0356(13) 0.0444(15) 0.0404(15) -0.0007(12) -0.0094(13) -0.0014(12)
C9 0.0350(13) 0.0407(14) 0.0394(15) 0.0005(11) -0.0060(12) 0.0016(12)
C10 0.0439(14) 0.0448(16) 0.0511(16) 0.0045(12) -0.0141(13) 0.0051(13)
C11 0.0411(14) 0.0410(15) 0.0424(15) -0.0030(12) -0.0070(12) -0.0020(12)
C12 0.0426(15) 0.0472(16) 0.0457(16) -0.0019(12) -0.0101(13) 0.0019(13)
C13 0.0447(15) 0.0402(15) 0.0443(15) -0.0039(12) 0.0011(13) -0.0016(12)
C14 0.0426(15) 0.0427(15) 0.0518(16) 0.0031(12) -0.0001(13) 0.0031(13)
C15 0.0633(19) 0.0454(17) 0.078(2) 0.0051(14) -0.0099(16) 0.0045(15)
C16 0.0643(19) 0.0491(18) 0.0589(18) -0.0085(14) -0.0060(15) -0.0029(14)
C17 0.072(2) 0.0476(18) 0.072(2) -0.0113(15) 0.0003(18) -0.0118(15)
C18 0.074(2) 0.0413(16) 0.087(2) 0.0031(16) 0.0009(19) -0.0037(16)
O1 0.0357(10) 0.0544(12) 0.0995(17) 0.0012(9) -0.0154(10) 0.0020(11)
O2 0.0610(12) 0.0479(11) 0.0709(14) 0.0019(9) -0.0377(11) -0.0008(9)
O3 0.0550(11) 0.0443(10) 0.0634(12) 0.0041(9) -0.0303(10) 0.0009(9)
N1 0.0340(11) 0.0389(12) 0.0673(15) 0.0032(10) -0.0172(10) 0.0033(11)
N2 0.0442(12) 0.0371(12) 0.0593(14) 0.0040(10) -0.0249(11) 0.0021(11)

loop_
_atom_type_symbol
_atom_type_description
_atom_type_scat_dispersion_real
_atom_type_scat_dispersion_imag
_atom_type_scat_source
C C 0.0033 0.0016 'International Tables Vol C Tables 4.2.6.8 and 6.1.1.4'
H H 0.0000 0.0000 'International Tables Vol C Tables 4.2.6.8 and 6.1.1.4'
N N 0.0061 0.0033 'International Tables Vol C Tables 4.2.6.8 and 6.1.1.4'
O O 0.0106 0.0060 'International Tables Vol C Tables 4.2.6.8 and 6.1.1.4'

loop_
_geom_angle_atom_site_label_1
_geom_angle_atom_site_label_2
_geom_angle_atom_site_label_3
_geom_angle
C4 C1 C5 120.3(3)
C4 C1 H1B 119.8
C5 C1 H1B 119.8
C6 C2 C3 120.9(3)
C6 C2 H2B 119.6
C3 C2 H2B 119.6
C4 C3 C2 119.5(3)
C4 C3 H3B 120.2
C2 C3 H3B 120.2
C1 C4 C3 120.3(3)
C1 C4 H4A 119.9
C3 C4 H4A 119.9
C6 C5 C1 120.2(3)
C6 C5 H5A 119.9
C1 C5 H5A 119.9
C2 C6 C5 118.8(3)
C2 C6 C7 122.1(2)
C5 C6 C7 119.0(2)
O1 C7 N1 121.2(2)
O1 C7 C6 122.3(2)
N1 C7 C6 116.4(2)
O2 C8 N2 119.4(2)
O2 C8 C9 123.1(2)
N2 C8 C9 117.4(2)
C12 C9 C11 117.8(2)
C12 C9 C8 117.3(2)
C11 C9 C8 124.9(2)
C11 C10 C14 121.2(2)
C11 C10 H10A 119.4
C14 C10 H10A 119.4
C10 C11 O3 121.5(2)
C10 C11 C9 120.7(2)
O3 C11 C9 117.8(2)
C9 C12 C13 123.0(2)
C9 C12 H12A 118.5
C13 C12 H12A 118.5
C12 C13 C14 118.2(2)
C12 C13 C16 122.6(2)
C14 C13 C16 119.3(2)
C10 C14 C13 119.1(2)
C10 C14 C15 122.7(2)
C13 C14 C15 118.3(2)
C18 C15 C14 121.1(3)
C18 C15 H15A 119.5
C14 C15 H15A 119.5
C17 C16 C13 120.4(3)
C17 C16 H16A 119.8
C13 C16 H16A 119.8
C16 C17 C18 120.5(3)
C16 C17 H17A 119.7
C18 C17 H17A 119.7
C15 C18 C17 120.5(3)
C15 C18 H18A 119.8
C17 C18 H18A 119.8
C11 O3 H3A 109.5
C7 N1 N2 118.4(2)
C7 N1 H1A 120.8
N2 N1 H1A 120.8
C8 N2 N1 120.4(2)
C8 N2 H2A 119.8
N1 N2 H2A 119.8

loop_
_geom_bond_atom_site_label_1
_geom_bond_atom_site_label_2
_geom_bond_distance
C1 C4 1.352(5)
C1 C5 1.385(4)
C1 H1B 0.9300
C2 C6 1.368(4)
C2 C3 1.383(4)
C2 H2B 0.9300
C3 C4 1.362(5)
C3 H3B 0.9300
C4 H4A 0.9300
C5 C6 1.369(4)
C5 H5A 0.9300
C6 C7 1.482(3)
C7 O1 1.227(3)
C7 N1 1.330(3)
C8 O2 1.229(3)
C8 N2 1.327(3)
C8 C9 1.487(3)
C9 C12 1.367(3)
C9 C11 1.421(3)
C10 C11 1.358(3)
C10 C14 1.407(3)
C10 H10A 0.9300
C11 O3 1.368(3)
C12 C13 1.402(3)
C12 H12A 0.9300
C13 C14 1.408(4)
C13 C16 1.413(4)
C14 C15 1.412(4)
C15 C18 1.353(4)
C15 H15A 0.9300
C16 C17 1.357(4)
C16 H16A 0.9300
C17 C18 1.392(4)
C17 H17A 0.9300
C18 H18A 0.9300
O3 H3A 0.8200
N1 N2 1.379(3)
N1 H1A 0.8600
N2 H2A 0.8600

loop_
_geom_hbond_atom_site_label_D
_geom_hbond_atom_site_label_H
_geom_hbond_atom_site_label_A
_geom_hbond_site_symmetry_A
_geom_hbond_distance_DH
_geom_hbond_distance_HA
_geom_hbond_distance_DA
_geom_hbond_angle_DHA
_geom_hbond_publ_flag
N1 H1A O1 1_455 0.8600 2.1200 2.864(3) 145.00 yes
N2 H2A O3 . 0.8600 1.8800 2.582(3) 138.00 yes
O3 H3A O2 4_676 0.8200 1.7900 2.613(3) 177.00 yes

loop_
_cod_related_entry_id
_cod_related_entry_database
_cod_related_entry_code
1 ChemSpider 13478691
